data_4315037
loop_
_publ_author_name
'Christopher R. Waidmann'
'Antonio G. DiPasquale'
'James M. Mayer'

_publ_section_title
;
 Synthesis and Reactivity of Oxo-Peroxo-Vanadium(V) Bipyridine Compounds
;
_journal_name_full 'Inorganic Chemistry'
_journal_page_first 2383
_journal_page_last 2391
_journal_paper_doi 10.1021/ic9022618
_journal_volume 49
_journal_year 2010
_chemical_formula_sum 'C24 H24 B F4 N4 O3 V'
_chemical_formula_weight 554.22
_chemical_name_common (MeBipy)2V(O)(O2)
_chemical_name_systematic
;
 mayer29
;
_space_group.centring_type P

_space_group_IT_number 14
_space_group.IT_number 14

_symmetry_cell_setting monoclinic
_symmetry_space_group_name_Hall '-P 2ybc'
_symmetry_space_group_name_H-M 'P 1 21/c 1'
_atom_sites_solution_hydrogens geom
_atom_sites_solution_primary direct
_atom_sites_solution_secondary difmap
_audit_creation_method SHELXL-97
_cell_angle_alpha 90.00
_cell_angle_beta 98.568(4)
_cell_angle_gamma 90.00
_cell_formula_units_Z 4
_cell_length_a 14.190(5)
_cell_length_b 16.245(6)
_cell_length_c 10.876(4)
_cell_measurement_reflns_used 4829
_cell_measurement_temperature 130(2)
_cell_measurement_theta_max 23.10
_cell_measurement_theta_min 2.51
_cell_volume 2479.1(16)
_computing_cell_refinement 'Bruker SAINT'
_computing_data_collection 'Bruker APEX2'
_computing_data_reduction 'Bruker SAINT'
_computing_molecular_graphics ORTEP-32
_computing_publication_material WinGX
_computing_structure_refinement SHELXL-97
_computing_structure_solution SIR-97
_diffrn_ambient_temperature 130(2)
_diffrn_detector_area_resol_mean 8.192
_diffrn_measured_fraction_theta_full 0.994
_diffrn_measured_fraction_theta_max 0.977
_diffrn_measurement_device_type 'Bruker SMART 1000 CCD'
_diffrn_measurement_method 'phi and omega scans'
_diffrn_radiation_monochromator graphite
_diffrn_radiation_source 'fine-focus sealed tube'
_diffrn_radiation_type MoK\a
_diffrn_radiation_wavelength 0.71073
_diffrn_reflns_av_R_equivalents 0.0429
_diffrn_reflns_av_sigmaI/netI 0.0436
_diffrn_reflns_limit_h_max 17
_diffrn_reflns_limit_h_min -17
_diffrn_reflns_limit_k_max 16
_diffrn_reflns_limit_k_min -19
_diffrn_reflns_limit_l_max 13
_diffrn_reflns_limit_l_min -12
_diffrn_reflns_number 22202
_diffrn_reflns_theta_full 25.00
_diffrn_reflns_theta_max 25.57
_diffrn_reflns_theta_min 2.51
_exptl_absorpt_coefficient_mu 0.465
_exptl_absorpt_correction_T_max 0.9550
_exptl_absorpt_correction_T_min 0.9336
_exptl_absorpt_correction_type multi-scan
_exptl_absorpt_process_details SADABS
_exptl_crystal_colour red
_exptl_crystal_density_diffrn 1.485
_exptl_crystal_density_method 'not measured'
_exptl_crystal_description block
_exptl_crystal_F_000 1136
_exptl_crystal_size_max 0.15
_exptl_crystal_size_mid 0.12
_exptl_crystal_size_min 0.10
_platon_squeeze_details
;
;
_refine_diff_density_max 0.691
_refine_diff_density_min -0.318
_refine_diff_density_rms 0.076
_refine_ls_extinction_method none
_refine_ls_goodness_of_fit_ref 1.050
_refine_ls_hydrogen_treatment constr
_refine_ls_matrix_type full
_refine_ls_number_parameters 261
_refine_ls_number_reflns 4548
_refine_ls_number_restraints 0
_refine_ls_restrained_S_all 1.050
_refine_ls_R_factor_all 0.1095
_refine_ls_R_factor_gt 0.0771
_refine_ls_shift/su_max 0.001
_refine_ls_shift/su_mean 0.000
_refine_ls_structure_factor_coef Fsqd
_refine_ls_weighting_details 'calc w=1/[\s^2^(Fo^2^)+(0.1243P)^2^+2.9258P] where P=(Fo^2^+2Fc^2^)/3'
_refine_ls_weighting_scheme calc
_refine_ls_wR_factor_gt 0.2160
_refine_ls_wR_factor_ref 0.2357
_reflns_number_gt 2995
_reflns_number_total 4548
_reflns_threshold_expression >2sigma(I)
_cod_data_source_file ic9022618_si_001.cif
_cod_data_source_block mayer29
_cod_depositor_comments
;
The following automatic conversions were performed:

'_symmetry_cell_setting' value 'Monoclinic' changed to 'monoclinic'
according to the built-in table from CIF Core dictionary named
'cif_core.dic' version 2.4.1 from 2010-06-29.

Automatic conversion script
Id: cif_fix_values 1646 2011-03-28 12:23:43Z adriana 

The following automatic conversions were performed:

'_space_group.centring_type' value 'primitive' was replaced with the
value 'P' as specified in the replacement file
'/home/antanas/src/cod-tools/trunk/data/replacement-values/replacement_values.lst'.

Automatic conversion script
Id: cif_fix_values 5642 2017-10-24 12:04:52Z antanas 
;
_cod_database_code 4315037

loop_
_symmetry_equiv_pos_as_xyz
'x, y, z'
'-x, y+1/2, -z+1/2'
'-x, -y, -z'
'x, -y-1/2, z-1/2'

loop_
_atom_site_label
_atom_site_type_symbol
_atom_site_fract_x
_atom_site_fract_y
_atom_site_fract_z
_atom_site_U_iso_or_equiv
_atom_site_adp_type
_atom_site_occupancy
_atom_site_symmetry_multiplicity
_atom_site_calc_flag
_atom_site_refinement_flags
_atom_site_disorder_assembly
_atom_site_disorder_group
C1 C 0.0606(11) 0.1881(12) -0.0723(15) 0.046(5) Uiso 0.556(17) 1 d P A 1
H1 H 0.0622 0.2404 -0.0331 0.055 Uiso 0.556(17) 1 calc PR A 1
C2 C 0.0106(9) 0.1863(8) -0.2004(11) 0.048(4) Uiso 0.556(17) 1 d P A 1
H2 H -0.0210 0.2326 -0.2408 0.058 Uiso 0.556(17) 1 calc PR A 1
C3 C 0.0144(7) 0.1091(8) -0.2573(10) 0.041(3) Uiso 0.556(17) 1 d P A 1
C4 C 0.0575(8) 0.0448(9) -0.1869(12) 0.042(3) Uiso 0.556(17) 1 d P A 1
H4 H 0.0590 -0.0090 -0.2207 0.050 Uiso 0.556(17) 1 calc PR A 1
C5 C 0.0986(7) 0.0611(7) -0.0661(12) 0.041(4) Uiso 0.556(17) 1 d P A 1
C6 C 0.1440(7) -0.0028(7) 0.0149(12) 0.042(3) Uiso 0.556(17) 1 d P A 1
C7 C 0.1494(7) -0.0859(6) -0.0193(12) 0.046(3) Uiso 0.556(17) 1 d P A 1
H7 H 0.1233 -0.1016 -0.1014 0.056 Uiso 0.556(17) 1 calc PR A 1
C8 C 0.1918(6) -0.1468(6) 0.0630(11) 0.046(3) Uiso 0.556(17) 1 d P A 1
C9 C 0.2249(7) -0.1222(6) 0.1852(12) 0.045(3) Uiso 0.556(17) 1 d P A 1
H9 H 0.2517 -0.1611 0.2456 0.053 Uiso 0.556(17) 1 calc PR A 1
C10 C 0.2180(7) -0.0427(7) 0.2154(12) 0.046(3) Uiso 0.556(17) 1 d P A 1
H10 H 0.2412 -0.0258 0.2980 0.056 Uiso 0.556(17) 1 calc PR A 1
C11 C -0.0334(10) 0.0926(9) -0.3899(12) 0.071(4) Uiso 0.556(17) 1 d P A 1
H11A H -0.0607 0.1439 -0.4270 0.107 Uiso 0.556(17) 1 calc PR A 1
H11B H -0.0843 0.0518 -0.3889 0.107 Uiso 0.556(17) 1 calc PR A 1
H11C H 0.0138 0.0714 -0.4390 0.107 Uiso 0.556(17) 1 calc PR A 1
C12 C 0.2004(9) -0.2336(8) 0.0189(15) 0.084(4) Uiso 0.556(17) 1 d P A 1
H12A H 0.1726 -0.2375 -0.0689 0.126 Uiso 0.556(17) 1 calc PR A 1
H12B H 0.1665 -0.2707 0.0683 0.126 Uiso 0.556(17) 1 calc PR A 1
H12C H 0.2678 -0.2492 0.0287 0.126 Uiso 0.556(17) 1 calc PR A 1
C1A C 0.0524(14) 0.1959(14) -0.0889(18) 0.048(7) Uiso 0.444(17) 1 d P A 2
H1A H 0.0446 0.2515 -0.0652 0.058 Uiso 0.444(17) 1 calc PR A 2
C2A C 0.0247(11) 0.1678(11) -0.2008(15) 0.049(5) Uiso 0.444(17) 1 d P A 2
H2A H -0.0025 0.2072 -0.2603 0.059 Uiso 0.444(17) 1 calc PR A 2
C3A C 0.0298(11) 0.0878(11) -0.2444(15) 0.047(4) Uiso 0.444(17) 1 d P A 2
C4A C 0.0703(10) 0.0307(10) -0.1579(15) 0.053(5) Uiso 0.444(17) 1 d P A 2
H4A H 0.0735 -0.0246 -0.1852 0.064 Uiso 0.444(17) 1 calc PR A 2
C5A C 0.1051(8) 0.0467(9) -0.0398(13) 0.031(4) Uiso 0.444(17) 1 d P A 2
C6A C 0.1483(8) -0.0139(7) 0.0500(14) 0.032(3) Uiso 0.444(17) 1 d P A 2
C7A C 0.1552(9) -0.0964(9) 0.0267(16) 0.054(4) Uiso 0.444(17) 1 d P A 2
H7A H 0.1333 -0.1174 -0.0541 0.064 Uiso 0.444(17) 1 calc PR A 2
C8A C 0.1927(9) -0.1478(8) 0.1179(18) 0.055(4) Uiso 0.444(17) 1 d P A 2
C9A C 0.2261(10) -0.1159(9) 0.2364(18) 0.064(4) Uiso 0.444(17) 1 d P A 2
H9A H 0.2518 -0.1514 0.3024 0.077 Uiso 0.444(17) 1 calc PR A 2
C10A C 0.2208(9) -0.0306(9) 0.2557(15) 0.052(4) Uiso 0.444(17) 1 d P A 2
H10A H 0.2440 -0.0090 0.3357 0.062 Uiso 0.444(17) 1 calc PR A 2
C11A C -0.0052(12) 0.0728(10) -0.3829(14) 0.065(4) Uiso 0.444(17) 1 d P A 2
H11D H -0.0299 0.1243 -0.4220 0.098 Uiso 0.444(17) 1 calc PR A 2
H11E H -0.0558 0.0313 -0.3920 0.098 Uiso 0.444(17) 1 calc PR A 2
H11F H 0.0480 0.0532 -0.4232 0.098 Uiso 0.444(17) 1 calc PR A 2
C12A C 0.1908(11) -0.2398(9) 0.0865(18) 0.083(5) Uiso 0.444(17) 1 d P A 2
H12D H 0.2202 -0.2710 0.1593 0.125 Uiso 0.444(17) 1 calc PR A 2
H12E H 0.2264 -0.2494 0.0172 0.125 Uiso 0.444(17) 1 calc PR A 2
H12F H 0.1247 -0.2578 0.0629 0.125 Uiso 0.444(17) 1 calc PR A 2
C13 C 0.3100(6) 0.1680(7) -0.0308(9) 0.035(2) Uiso 0.458(5) 1 d P A 1
H13 H 0.2543 0.1765 -0.0897 0.042 Uiso 0.458(5) 1 calc PR A 1
C14 C 0.3968(7) 0.1687(6) -0.0687(9) 0.045(2) Uiso 0.458(5) 1 d P A 1
H14 H 0.3996 0.1747 -0.1550 0.054 Uiso 0.458(5) 1 calc PR A 1
C15 C 0.4804(7) 0.1612(7) 0.0107(10) 0.051(3) Uiso 0.458(5) 1 d P A 1
C16 C 0.4710(7) 0.1505(7) 0.1371(10) 0.046(2) Uiso 0.458(5) 1 d P A 1
H16 H 0.5265 0.1470 0.1977 0.055 Uiso 0.458(5) 1 calc PR A 1
C17 C 0.3831(7) 0.1452(7) 0.1733(10) 0.028(3) Uiso 0.458(5) 1 d P A 1
C18 C 0.3794(8) 0.1458(8) 0.3005(11) 0.036(3) Uiso 0.458(5) 1 d P A 1
C19 C 0.4601(7) 0.1476(6) 0.3906(9) 0.038(2) Uiso 0.458(5) 1 d P A 1
H19 H 0.5217 0.1441 0.3667 0.046 Uiso 0.458(5) 1 calc PR A 1
C20 C 0.4504(8) 0.1545(7) 0.5151(10) 0.051(3) Uiso 0.458(5) 1 d P A 1
C21 C 0.3571(7) 0.1599(6) 0.5439(9) 0.046(2) Uiso 0.458(5) 1 d P A 1
H21 H 0.3477 0.1662 0.6280 0.055 Uiso 0.458(5) 1 calc PR A 1
C22 C 0.2814(8) 0.1563(7) 0.4543(9) 0.043(2) Uiso 0.458(5) 1 d P A 1
H22 H 0.2193 0.1577 0.4771 0.051 Uiso 0.458(5) 1 calc PR A 1
C23 C 0.5772(13) 0.1646(12) -0.0342(18) 0.114(6) Uiso 0.458(5) 1 d P A 1
H23A H 0.6279 0.1591 0.0371 0.171 Uiso 0.458(5) 1 calc PR A 1
H23B H 0.5839 0.2174 -0.0757 0.171 Uiso 0.458(5) 1 calc PR A 1
H23C H 0.5820 0.1195 -0.0928 0.171 Uiso 0.458(5) 1 calc PR A 1
C24 C 0.5369(9) 0.1587(8) 0.6142(12) 0.072(4) Uiso 0.458(5) 1 d P A 1
H24A H 0.5947 0.1522 0.5758 0.107 Uiso 0.458(5) 1 calc PR A 1
H24B H 0.5337 0.1146 0.6749 0.107 Uiso 0.458(5) 1 calc PR A 1
H24C H 0.5384 0.2121 0.6563 0.107 Uiso 0.458(5) 1 calc PR A 1
C13A C 0.3090(6) 0.1326(6) -0.0291(8) 0.043(2) Uiso 0.542(5) 1 d P A 2
H13A H 0.2526 0.1433 -0.0856 0.052 Uiso 0.542(5) 1 calc PR A 2
C14A C 0.3921(6) 0.1163(6) -0.0773(9) 0.056(2) Uiso 0.542(5) 1 d P A 2
H14A H 0.3911 0.1144 -0.1648 0.067 Uiso 0.542(5) 1 calc PR A 2
C15A C 0.4753(6) 0.1030(6) 0.0007(9) 0.055(2) Uiso 0.542(5) 1 d P A 2
C16A C 0.4711(6) 0.1087(6) 0.1303(7) 0.0407(19) Uiso 0.542(5) 1 d P A 2
H16A H 0.5276 0.1036 0.1888 0.049 Uiso 0.542(5) 1 calc PR A 2
C17A C 0.3858(7) 0.1215(7) 0.1703(10) 0.043(3) Uiso 0.542(5) 1 d P A 2
C18A C 0.3684(7) 0.1235(7) 0.3066(10) 0.041(3) Uiso 0.542(5) 1 d P A 2
C19A C 0.4405(6) 0.1091(6) 0.4008(8) 0.048(2) Uiso 0.542(5) 1 d P A 2
H19A H 0.5041 0.1047 0.3837 0.058 Uiso 0.542(5) 1 calc PR A 2
C20A C 0.4219(7) 0.1006(6) 0.5244(9) 0.056(2) Uiso 0.542(5) 1 d P A 2
C21A C 0.3284(7) 0.1100(7) 0.5428(10) 0.061(3) Uiso 0.542(5) 1 d P A 2
H21A H 0.3117 0.1069 0.6241 0.074 Uiso 0.542(5) 1 calc PR A 2
C22A C 0.2584(8) 0.1240(7) 0.4399(9) 0.055(3) Uiso 0.542(5) 1 d P A 2
H22A H 0.1942 0.1304 0.4533 0.066 Uiso 0.542(5) 1 calc PR A 2
C23A C 0.5682(8) 0.0841(7) -0.0448(11) 0.079(3) Uiso 0.542(5) 1 d P A 2
H23D H 0.5584 0.0838 -0.1359 0.119 Uiso 0.542(5) 1 calc PR A 2
H23E H 0.5912 0.0299 -0.0138 0.119 Uiso 0.542(5) 1 calc PR A 2
H23F H 0.6154 0.1262 -0.0142 0.119 Uiso 0.542(5) 1 calc PR A 2
C24A C 0.5022(8) 0.0855(7) 0.6273(10) 0.077(3) Uiso 0.542(5) 1 d P A 2
H24D H 0.5619 0.0802 0.5927 0.116 Uiso 0.542(5) 1 calc PR A 2
H24E H 0.4903 0.0346 0.6708 0.116 Uiso 0.542(5) 1 calc PR A 2
H24F H 0.5072 0.1317 0.6858 0.116 Uiso 0.542(5) 1 calc PR A 2
N1 N 0.0970(8) 0.1378(7) -0.0135(11) 0.040(4) Uiso 0.556(17) 1 d P A 1
N2 N 0.1789(7) 0.0146(6) 0.1317(12) 0.047(3) Uiso 0.556(17) 1 d P A 1
N3 N 0.3019(6) 0.1555(6) 0.0868(9) 0.030(3) Uiso 0.458(5) 1 d P A 1
N4 N 0.2906(7) 0.1505(6) 0.3301(9) 0.037(3) Uiso 0.458(5) 1 d P A 1
O1 O 0.0424(5) 0.1350(4) 0.1996(7) 0.048(2) Uiso 0.525(10) 1 d P A 1
O2 O 0.1032(5) 0.1369(4) 0.3137(7) 0.049(2) Uiso 0.525(10) 1 d P A 1
O3 O 0.1756(5) 0.2495(4) 0.1663(7) 0.0502(18) Uiso 0.525(10) 1 d P A 1
N1A N 0.1014(8) 0.1257(8) 0.0050(12) 0.032(4) Uiso 0.444(17) 1 d P A 2
N2A N 0.1838(7) 0.0221(6) 0.1644(12) 0.033(3) Uiso 0.444(17) 1 d P A 2
N3A N 0.3037(6) 0.1341(6) 0.0949(8) 0.038(3) Uiso 0.542(5) 1 d P A 2
N4A N 0.2774(6) 0.1288(6) 0.3264(8) 0.041(2) Uiso 0.542(5) 1 d P A 2
O1A O 0.2083(5) 0.2620(4) 0.2262(7) 0.052(2) Uiso 0.475(10) 1 d P A 2
O2A O 0.1453(5) 0.2641(4) 0.1149(7) 0.044(2) Uiso 0.475(10) 1 d P A 2
O3A O 0.0799(7) 0.1377(5) 0.2502(10) 0.059(2) Uiso 0.475(10) 1 d P A 2
V1 V 0.16888(5) 0.15428(5) 0.17839(7) 0.0429(3) Uani 1 1 d . . .

loop_
_atom_site_aniso_label
_atom_site_aniso_U_11
_atom_site_aniso_U_22
_atom_site_aniso_U_33
_atom_site_aniso_U_23
_atom_site_aniso_U_13
_atom_site_aniso_U_12
V1 0.0298(4) 0.0554(5) 0.0449(5) -0.0034(4) 0.0095(3) -0.0009(3)

loop_
_atom_type_symbol
_atom_type_description
_atom_type_scat_dispersion_real
_atom_type_scat_dispersion_imag
_atom_type_scat_source
C C 0.0033 0.0016 'International Tables Vol C Tables 4.2.6.8 and 6.1.1.4'
H H 0.0000 0.0000 'International Tables Vol C Tables 4.2.6.8 and 6.1.1.4'
B B 0.0013 0.0007 'International Tables Vol C Tables 4.2.6.8 and 6.1.1.4'
N N 0.0061 0.0033 'International Tables Vol C Tables 4.2.6.8 and 6.1.1.4'
O O 0.0106 0.0060 'International Tables Vol C Tables 4.2.6.8 and 6.1.1.4'
F F 0.0171 0.0103 'International Tables Vol C Tables 4.2.6.8 and 6.1.1.4'
V V 0.3005 0.5294 'International Tables Vol C Tables 4.2.6.8 and 6.1.1.4'

loop_
_geom_angle_atom_site_label_1
_geom_angle_atom_site_label_2
_geom_angle_atom_site_label_3
_geom_angle
_geom_angle_site_symmetry_1
_geom_angle_site_symmetry_3
_geom_angle_publ_flag
N1 C1 C2 130.4(16) . . ?
N1 C1 H1 114.8 . . ?
C2 C1 H1 114.8 . . ?
C3 C2 C1 113.0(12) . . ?
C3 C2 H2 123.5 . . ?
C1 C2 H2 123.5 . . ?
C4 C3 C2 118.3(10) . . ?
C4 C3 C11 119.3(10) . . ?
C2 C3 C11 122.2(10) . . ?
C5 C4 C3 118.1(10) . . ?
C5 C4 H4 120.9 . . ?
C3 C4 H4 120.9 . . ?
N1 C5 C4 122.7(11) . . ?
N1 C5 C6 115.5(11) . . ?
C4 C5 C6 121.8(11) . . ?
N2 C6 C7 115.5(12) . . ?
N2 C6 C5 120.0(10) . . ?
C7 C6 C5 124.4(10) . . ?
C6 C7 C8 122.9(10) . . ?
C6 C7 H7 118.6 . . ?
C8 C7 H7 118.6 . . ?
C9 C8 C7 116.9(9) . . ?
C9 C8 C12 122.7(10) . . ?
C7 C8 C12 120.4(10) . . ?
C10 C9 C8 118.9(9) . . ?
C10 C9 H9 120.6 . . ?
C8 C9 H9 120.6 . . ?
C9 C10 N2 122.2(11) . . ?
C9 C10 H10 118.9 . . ?
N2 C10 H10 118.9 . . ?
C3 C11 H11A 109.5 . . ?
C3 C11 H11B 109.5 . . ?
H11A C11 H11B 109.5 . . ?
C3 C11 H11C 109.5 . . ?
H11A C11 H11C 109.5 . . ?
H11B C11 H11C 109.5 . . ?
C8 C12 H12A 109.5 . . ?
C8 C12 H12B 109.5 . . ?
H12A C12 H12B 109.5 . . ?
C8 C12 H12C 109.5 . . ?
H12A C12 H12C 109.5 . . ?
H12B C12 H12C 109.5 . . ?
C2A C1A N1A 112.6(18) . . ?
C2A C1A H1A 123.7 . . ?
N1A C1A H1A 123.7 . . ?
C1A C2A C3A 128.4(18) . . ?
C1A C2A H2A 115.8 . . ?
C3A C2A H2A 115.8 . . ?
C4A C3A C2A 115.7(14) . . ?
C4A C3A C11A 127.0(15) . . ?
C2A C3A C11A 117.3(17) . . ?
C5A C4A C3A 125.6(15) . . ?
C5A C4A H4A 117.2 . . ?
C3A C4A H4A 117.2 . . ?
C4A C5A N1A 119.7(15) . . ?
C4A C5A C6A 125.1(14) . . ?
N1A C5A C6A 115.3(11) . . ?
C7A C6A N2A 123.2(12) . . ?
C7A C6A C5A 124.8(13) . . ?
N2A C6A C5A 112.0(10) . . ?
C8A C7A C6A 120.1(14) . . ?
C8A C7A H7A 119.9 . . ?
C6A C7A H7A 119.9 . . ?
C7A C8A C9A 119.3(13) . . ?
C7A C8A C12A 116.7(15) . . ?
C9A C8A C12A 123.8(13) . . ?
C8A C9A C10A 118.9(14) . . ?
C8A C9A H9A 120.5 . . ?
C10A C9A H9A 120.5 . . ?
N2A C10A C9A 122.4(14) . . ?
N2A C10A H10A 118.8 . . ?
C9A C10A H10A 118.8 . . ?
C3A C11A H11D 109.5 . . ?
C3A C11A H11E 109.5 . . ?
H11D C11A H11E 109.5 . . ?
C3A C11A H11F 109.5 . . ?
H11D C11A H11F 109.5 . . ?
H11E C11A H11F 109.5 . . ?
C8A C12A H12D 109.5 . . ?
C8A C12A H12E 109.5 . . ?
H12D C12A H12E 109.5 . . ?
C8A C12A H12F 109.5 . . ?
H12D C12A H12F 109.5 . . ?
H12E C12A H12F 109.5 . . ?
N3 C13 C14 120.7(9) . . ?
N3 C13 H13 119.6 . . ?
C14 C13 H13 119.6 . . ?
C13 C14 C15 123.4(10) . . ?
C13 C14 H14 118.3 . . ?
C15 C14 H14 118.3 . . ?
C14 C15 C16 115.3(9) . . ?
C14 C15 C23 122.2(11) . . ?
C16 C15 C23 122.4(11) . . ?
C17 C16 C15 120.8(10) . . ?
C17 C16 H16 119.6 . . ?
C15 C16 H16 119.6 . . ?
C16 C17 N3 119.9(10) . . ?
C16 C17 C18 117.2(10) . . ?
N3 C17 C18 121.7(9) . . ?
N4 C18 C17 114.3(10) . . ?
N4 C18 C19 122.1(10) . . ?
C17 C18 C19 123.5(10) . . ?
C20 C19 C18 119.9(9) . . ?
C20 C19 H19 120.0 . . ?
C18 C19 H19 120.0 . . ?
C19 C20 C21 117.1(9) . . ?
C19 C20 C24 120.9(10) . . ?
C21 C20 C24 122.0(10) . . ?
C22 C21 C20 121.0(10) . . ?
C22 C21 H21 119.5 . . ?
C20 C21 H21 119.5 . . ?
C21 C22 N4 122.2(10) . . ?
C21 C22 H22 118.9 . . ?
N4 C22 H22 118.9 . . ?
C15 C23 H23A 109.5 . . ?
C15 C23 H23B 109.5 . . ?
H23A C23 H23B 109.5 . . ?
C15 C23 H23C 109.5 . . ?
H23A C23 H23C 109.5 . . ?
H23B C23 H23C 109.5 . . ?
C20 C24 H24A 109.5 . . ?
C20 C24 H24B 109.5 . . ?
H24A C24 H24B 109.5 . . ?
C20 C24 H24C 109.5 . . ?
H24A C24 H24C 109.5 . . ?
H24B C24 H24C 109.5 . . ?
N3A C13A C14A 123.7(9) . . ?
N3A C13A H13A 118.2 . . ?
C14A C13A H13A 118.2 . . ?
C15A C14A C13A 120.0(9) . . ?
C15A C14A H14A 120.0 . . ?
C13A C14A H14A 120.0 . . ?
C14A C15A C16A 116.5(8) . . ?
C14A C15A C23A 123.1(9) . . ?
C16A C15A C23A 120.4(8) . . ?
C17A C16A C15A 119.8(8) . . ?
C17A C16A H16A 120.1 . . ?
C15A C16A H16A 120.1 . . ?
N3A C17A C16A 124.2(10) . . ?
N3A C17A C18A 109.7(9) . . ?
C16A C17A C18A 126.0(9) . . ?
N4A C18A C19A 121.7(9) . . ?
N4A C18A C17A 116.9(9) . . ?
C19A C18A C17A 120.9(9) . . ?
C18A C19A C20A 120.5(9) . . ?
C18A C19A H19A 119.7 . . ?
C20A C19A H19A 119.7 . . ?
C21A C20A C19A 116.6(9) . . ?
C21A C20A C24A 123.5(9) . . ?
C19A C20A C24A 119.8(9) . . ?
C20A C21A C22A 119.0(10) . . ?
C20A C21A H21A 120.5 . . ?
C22A C21A H21A 120.5 . . ?
N4A C22A C21A 123.0(10) . . ?
N4A C22A H22A 118.5 . . ?
C21A C22A H22A 118.5 . . ?
C15A C23A H23D 109.5 . . ?
C15A C23A H23E 109.5 . . ?
H23D C23A H23E 109.5 . . ?
C15A C23A H23F 109.5 . . ?
H23D C23A H23F 109.5 . . ?
H23E C23A H23F 109.5 . . ?
C20A C24A H24D 109.5 . . ?
C20A C24A H24E 109.5 . . ?
H24D C24A H24E 109.5 . . ?
C20A C24A H24F 109.5 . . ?
H24D C24A H24F 109.5 . . ?
H24E C24A H24F 109.5 . . ?
C1 N1 C5 117.4(14) . . ?
C1 N1 V1 124.4(11) . . ?
C5 N1 V1 118.2(9) . . ?
C6 N2 C10 123.5(12) . . ?
C6 N2 V1 113.0(7) . . ?
C10 N2 V1 123.5(9) . . ?
C13 N3 C17 119.7(9) . . ?
C13 N3 V1 128.9(7) . . ?
C17 N3 V1 111.3(7) . . ?
C18 N4 C22 117.8(10) . . ?
C18 N4 V1 118.6(8) . . ?
C22 N4 V1 123.5(7) . . ?
O2 O1 V1 68.3(4) . . ?
O1 O2 V1 67.7(4) . . ?
C5A N1A C1A 118.0(13) . . ?
C5A N1A V1 120.1(10) . . ?
C1A N1A V1 121.5(10) . . ?
C10A N2A C6A 115.9(11) . . ?
C10A N2A V1 127.3(10) . . ?
C6A N2A V1 116.8(7) . . ?
C17A N3A C13A 115.7(9) . . ?
C17A N3A V1 119.2(7) . . ?
C13A N3A V1 125.1(6) . . ?
C22A N4A C18A 119.1(9) . . ?
C22A N4A V1 120.4(7) . . ?
C18A N4A V1 120.2(7) . . ?
O2A O1A V1 70.0(4) . . ?
O1A O2A V1 67.1(4) . . ?
O3 V1 O3A 105.8(4) . . ?
O3 V1 O1 104.4(3) . . ?
O3A V1 O1 21.8(4) . . ?
O3 V1 O2 105.0(3) . . ?
O3A V1 O2 22.1(4) . . ?
O1 V1 O2 44.0(3) . . ?
O3 V1 O1A 23.4(3) . . ?
O3A V1 O1A 104.2(4) . . ?
O1 V1 O1A 111.9(3) . . ?
O2 V1 O1A 94.9(3) . . ?
O3 V1 O2A 19.6(3) . . ?
O3A V1 O2A 102.9(4) . . ?
O1 V1 O2A 94.6(3) . . ?
O2 V1 O2A 109.9(3) . . ?
O1A V1 O2A 42.9(3) . . ?
O3 V1 N1A 100.0(5) . . ?
O3A V1 N1A 96.7(5) . . ?
O1 V1 N1A 75.4(4) . . ?
O2 V1 N1A 118.1(4) . . ?
O1A V1 N1A 123.0(4) . . ?
O2A V1 N1A 81.1(4) . . ?
O3 V1 N4A 102.4(4) . . ?
O3A V1 N4A 97.7(5) . . ?
O1 V1 N4A 118.8(3) . . ?
O2 V1 N4A 76.3(3) . . ?
O1A V1 N4A 79.5(3) . . ?
O2A V1 N4A 121.8(3) . . ?
N1A V1 N4A 148.9(4) . . ?
O3 V1 N2A 166.3(4) . . ?
O3A V1 N2A 87.7(4) . . ?
O1 V1 N2A 87.0(3) . . ?
O2 V1 N2A 88.4(4) . . ?
O1A V1 N2A 155.7(4) . . ?
O2A V1 N2A 155.2(4) . . ?
N1A V1 N2A 75.3(4) . . ?
N4A V1 N2A 77.9(4) . . ?
O3 V1 N1 93.8(5) . . ?
O3A V1 N1 98.9(5) . . ?
O1 V1 N1 77.2(4) . . ?
O2 V1 N1 120.8(4) . . ?
O1A V1 N1 116.8(4) . . ?
O2A V1 N1 75.0(4) . . ?
N1A V1 N1 6.2(5) . . ?
N4A V1 N1 152.7(4) . . ?
N2A V1 N1 81.3(4) . . ?
O3 V1 N4 92.3(4) . . ?
O3A V1 N4 102.5(5) . . ?
O1 V1 N4 124.2(3) . . ?
O2 V1 N4 80.5(3) . . ?
O1A V1 N4 69.7(4) . . ?
O2A V1 N4 111.7(3) . . ?
N1A V1 N4 153.4(4) . . ?
N4A V1 N4 10.2(3) . . ?
N2A V1 N4 87.2(4) . . ?
N1 V1 N4 155.2(4) . . ?
O3 V1 N3A 92.5(3) . . ?
O3A V1 N3A 161.1(4) . . ?
O1 V1 N3A 155.6(3) . . ?
O2 V1 N3A 147.4(3) . . ?
O1A V1 N3A 90.6(3) . . ?
O2A V1 N3A 95.9(3) . . ?
N1A V1 N3A 84.5(4) . . ?
N4A V1 N3A 73.2(3) . . ?
N2A V1 N3A 74.4(4) . . ?
N1 V1 N3A 84.4(4) . . ?
N4 V1 N3A 71.4(3) . . ?

loop_
_geom_bond_atom_site_label_1
_geom_bond_atom_site_label_2
_geom_bond_distance
_geom_bond_site_symmetry_2
_geom_bond_publ_flag
C1 N1 1.115(18) . ?
C1 C2 1.47(2) . ?
C1 H1 0.9500 . ?
C2 C3 1.403(17) . ?
C2 H2 0.9500 . ?
C3 C4 1.382(17) . ?
C3 C11 1.523(16) . ?
C4 C5 1.381(16) . ?
C4 H4 0.9500 . ?
C5 N1 1.373(15) . ?
C5 C6 1.449(16) . ?
C6 N2 1.324(15) . ?
C6 C7 1.406(14) . ?
C7 C8 1.408(15) . ?
C7 H7 0.9500 . ?
C8 C9 1.401(15) . ?
C8 C12 1.499(15) . ?
C9 C10 1.339(14) . ?
C9 H9 0.9500 . ?
C10 N2 1.361(14) . ?
C10 H10 0.9500 . ?
C11 H11A 0.9800 . ?
C11 H11B 0.9800 . ?
C11 H11C 0.9800 . ?
C12 H12A 0.9800 . ?
C12 H12B 0.9800 . ?
C12 H12C 0.9800 . ?
C1A C2A 1.30(3) . ?
C1A N1A 1.62(3) . ?
C1A H1A 0.9500 . ?
C2A C3A 1.39(2) . ?
C2A H2A 0.9500 . ?
C3A C4A 1.38(2) . ?
C3A C11A 1.53(2) . ?
C4A C5A 1.33(2) . ?
C4A H4A 0.9500 . ?
C5A N1A 1.378(17) . ?
C5A C6A 1.456(19) . ?
C6A C7A 1.371(17) . ?
C6A N2A 1.399(17) . ?
C7A C8A 1.34(2) . ?
C7A H7A 0.9500 . ?
C8A C9A 1.40(2) . ?
C8A C12A 1.53(2) . ?
C9A C10A 1.41(2) . ?
C9A H9A 0.9500 . ?
C10A N2A 1.356(17) . ?
C10A H10A 0.9500 . ?
C11A H11D 0.9800 . ?
C11A H11E 0.9800 . ?
C11A H11F 0.9800 . ?
C12A H12D 0.9800 . ?
C12A H12E 0.9800 . ?
C12A H12F 0.9800 . ?
C13 N3 1.316(13) . ?
C13 C14 1.357(13) . ?
C13 H13 0.9500 . ?
C14 C15 1.365(14) . ?
C14 H14 0.9500 . ?
C15 C16 1.412(14) . ?
C15 C23 1.53(2) . ?
C16 C17 1.366(14) . ?
C16 H16 0.9500 . ?
C17 N3 1.384(14) . ?
C17 C18 1.392(15) . ?
C18 N4 1.348(15) . ?
C18 C19 1.392(15) . ?
C19 C20 1.386(14) . ?
C19 H19 0.9500 . ?
C20 C21 1.408(14) . ?
C20 C24 1.509(16) . ?
C21 C22 1.340(14) . ?
C21 H21 0.9500 . ?
C22 N4 1.380(14) . ?
C22 H22 0.9500 . ?
C23 H23A 0.9800 . ?
C23 H23B 0.9800 . ?
C23 H23C 0.9800 . ?
C24 H24A 0.9800 . ?
C24 H24B 0.9800 . ?
C24 H24C 0.9800 . ?
C13A N3A 1.362(12) . ?
C13A C14A 1.385(12) . ?
C13A H13A 0.9500 . ?
C14A C15A 1.365(12) . ?
C14A H14A 0.9500 . ?
C15A C16A 1.422(12) . ?
C15A C23A 1.508(14) . ?
C16A C17A 1.362(13) . ?
C16A H16A 0.9500 . ?
C17A N3A 1.336(13) . ?
C17A C18A 1.539(15) . ?
C18A N4A 1.343(13) . ?
C18A C19A 1.356(13) . ?
C19A C20A 1.415(12) . ?
C19A H19A 0.9500 . ?
C20A C21A 1.379(13) . ?
C20A C24A 1.494(14) . ?
C21A C22A 1.400(14) . ?
C21A H21A 0.9500 . ?
C22A N4A 1.305(12) . ?
C22A H22A 0.9500 . ?
C23A H23D 0.9800 . ?
C23A H23E 0.9800 . ?
C23A H23F 0.9800 . ?
C24A H24D 0.9800 . ?
C24A H24E 0.9800 . ?
C24A H24F 0.9800 . ?
N1 V1 2.198(12) . ?
N2 V1 2.334(11) . ?
N3 V1 2.263(9) . ?
N4 V1 2.205(10) . ?
O1 O2 1.402(10) . ?
O1 V1 1.869(7) . ?
O2 V1 1.877(7) . ?
O3 V1 1.556(7) . ?
N1A V1 2.037(12) . ?
N2A V1 2.165(11) . ?
N3A V1 2.261(8) . ?
N4A V1 2.096(8) . ?
O1A O2A 1.394(11) . ?
O1A V1 1.887(8) . ?
O2A V1 1.924(7) . ?
O3A V1 1.604(8) . ?

loop_
_platon_squeeze_void_nr
_platon_squeeze_void_average_x
_platon_squeeze_void_average_y
_platon_squeeze_void_average_z
_platon_squeeze_void_volume
_platon_squeeze_void_count_electrons
_platon_squeeze_void_content
1 0.261 0.558 0.174 54 37 'disordered BF4-'
2 0.739 0.058 0.325 54 37 'disordered BF4-'
3 0.261 0.942 0.674 54 37 'disordered BF4-'
4 0.739 0.442 0.825 54 37 'disordered BF4-'
